data_4328868
loop_
_publ_author_name
'Eugenio Coronado'
'M\'onica Gim\'enez-Marqu\'es'
'Guillermo M\'inguez Espallargas'

_publ_section_title
;
 Combination of Magnetic Susceptibility and Electron Paramagnetic
 Resonance to Monitor the 1D to 2D Solid State Transformation in Flexible
 Metal-Organic Frameworks of Co(II) and Zn(II) with
 1,4-Bis(triazol-1-ylmethyl)benzene
;
_journal_name_full 'Inorganic Chemistry'
_journal_page_first 4403
_journal_page_last 4410
_journal_paper_doi 10.1021/ic300276q
_journal_volume 51
_journal_year 2012
_chemical_formula_moiety 'C24 H24 N14 O6 Zn'
_chemical_formula_sum 'C24 H24 N14 O6 Zn'
_chemical_formula_weight 669.94
_chemical_name_systematic
;

 ?

;
_space_group_IT_number 14
_symmetry_cell_setting monoclinic
_symmetry_space_group_name_Hall '-P 2ybc'
_symmetry_space_group_name_H-M 'P 1 21/c 1'
_atom_sites_solution_hydrogens geom
_atom_sites_solution_primary direct
_atom_sites_solution_secondary difmap
_audit_creation_method SHELXL-97
_cell_angle_alpha 90.00
_cell_angle_beta 105.358(4)
_cell_angle_gamma 90.00
_cell_formula_units_Z 2
_cell_length_a 8.1968(3)
_cell_length_b 20.7210(9)
_cell_length_c 8.4639(3)
_cell_measurement_reflns_used 2522
_cell_measurement_temperature 120(2)
_cell_measurement_theta_max 27.4378
_cell_measurement_theta_min 1.9617
_cell_volume 1386.22(10)
_computing_cell_refinement
;
CrysAlisPro, Oxford Diffraction Ltd.,
Version 1.171.34.44 (release 25-10-2010 CrysAlis171 .NET)
(compiled Oct 25 2010,18:11:34)
;
_computing_data_collection
;
CrysAlisPro, Oxford Diffraction Ltd.,
Version 1.171.34.44 (release 25-10-2010 CrysAlis171 .NET)
(compiled Oct 25 2010,18:11:34)
;
_computing_data_reduction
;
CrysAlisPro, Oxford Diffraction Ltd.,
Version 1.171.34.44 (release 25-10-2010 CrysAlis171 .NET)
(compiled Oct 25 2010,18:11:34)
;
_computing_structure_refinement 'SHELXL-97 (Sheldrick, 1997)'
_computing_structure_solution 'SHELXS-97 (Sheldrick, 1990)'
_diffrn_ambient_temperature 120(2)
_diffrn_detector_area_resol_mean 16.0267
_diffrn_measured_fraction_theta_full 1.000
_diffrn_measured_fraction_theta_max 1.000
_diffrn_measurement_device_type 'SuperNova, Single source at offset), Sapphire3'
_diffrn_measurement_method '\w scans'
_diffrn_radiation_monochromator mirror
_diffrn_radiation_source 'SuperNova (Mo) X-ray Source'
_diffrn_radiation_type MoK\a
_diffrn_radiation_wavelength 0.71073
_diffrn_reflns_av_R_equivalents 0.0489
_diffrn_reflns_av_sigmaI/netI 0.0649
_diffrn_reflns_limit_h_max 10
_diffrn_reflns_limit_h_min -10
_diffrn_reflns_limit_k_max 24
_diffrn_reflns_limit_k_min -26
_diffrn_reflns_limit_l_max 10
_diffrn_reflns_limit_l_min -10
_diffrn_reflns_number 9927
_diffrn_reflns_theta_full 27.50
_diffrn_reflns_theta_max 27.50
_diffrn_reflns_theta_min 1.97
_exptl_absorpt_coefficient_mu 0.955
_exptl_absorpt_correction_T_max 1.00000
_exptl_absorpt_correction_T_min 0.94001
_exptl_absorpt_correction_type multi-scan
_exptl_absorpt_process_details
;
CrysAlisPro, Oxford Diffraction Ltd.,
Version 1.171.34.44 (release 25-10-2010 CrysAlis171 .NET)
(compiled Oct 25 2010,18:11:34)
empirical absorption correction using spherical harmonics,
 implemented in SCALE3 ABSPACK scaling algorithm.
;
_exptl_crystal_colour colourless
_exptl_crystal_density_diffrn 1.605
_exptl_crystal_description block
_exptl_crystal_F_000 688
_exptl_crystal_size_max 0.16
_exptl_crystal_size_mid 0.08
_exptl_crystal_size_min 0.04
_refine_diff_density_max 0.407
_refine_diff_density_min -0.399
_refine_diff_density_rms 0.076
_refine_ls_extinction_method none
_refine_ls_goodness_of_fit_ref 1.141
_refine_ls_hydrogen_treatment constr
_refine_ls_matrix_type full
_refine_ls_number_parameters 233
_refine_ls_number_reflns 3172
_refine_ls_number_restraints 0
_refine_ls_restrained_S_all 1.141
_refine_ls_R_factor_all 0.0688
_refine_ls_R_factor_gt 0.0422
_refine_ls_shift/su_max 0.000
_refine_ls_shift/su_mean 0.000
_refine_ls_structure_factor_coef Fsqd
_refine_ls_weighting_details 'calc w=1/[\s^2^(Fo^2^)+(0.0242P)^2^+0.0000P] where P=(Fo^2^+2Fc^2^)/3'
_refine_ls_weighting_scheme calc
_refine_ls_wR_factor_gt 0.0748
_refine_ls_wR_factor_ref 0.0860
_reflns_number_gt 2332
_reflns_number_total 3172
_reflns_threshold_expression >2sigma(I)
_cod_data_source_file ic300276q_si_002_4.cif
_cod_data_source_block 5
_cod_original_cell_volume 1386.22(9)
_cod_database_code 4328868

loop_
_symmetry_equiv_pos_as_xyz
'x, y, z'
'-x, y+1/2, -z+1/2'
'-x, -y, -z'
'x, -y-1/2, z-1/2'

loop_
_atom_site_label
_atom_site_type_symbol
_atom_site_fract_x
_atom_site_fract_y
_atom_site_fract_z
_atom_site_U_iso_or_equiv
_atom_site_adp_type
_atom_site_occupancy
_atom_site_symmetry_multiplicity
_atom_site_calc_flag
_atom_site_refinement_flags
_atom_site_disorder_assembly
_atom_site_disorder_group
Zn1 Zn 0.5000 0.5000 0.5000 0.01833(12) Uani 1 2 d S . .
N1 N 0.4233(3) 0.59068(10) 0.5788(2) 0.0235(5) Uani 1 1 d . A .
C2 C 0.2997(3) 0.60092(12) 0.6510(3) 0.0227(6) Uani 1 1 d . . .
H2 H 0.2204 0.5693 0.6641 0.027 Uiso 1 1 calc R A .
N3 N 0.3033(3) 0.66146(10) 0.7020(2) 0.0226(5) Uani 1 1 d . A .
N4 N 0.4332(3) 0.69397(10) 0.6652(3) 0.0296(5) Uani 1 1 d . . .
C5 C 0.5000(3) 0.64940(13) 0.5910(3) 0.0278(6) Uani 1 1 d . A .
H5 H 0.5947 0.6576 0.5491 0.033 Uiso 1 1 calc R . .
C6 C 0.2019(3) 0.69056(12) 0.8014(3) 0.0290(6) Uani 1 1 d . . .
H6A H 0.2786 0.7071 0.9042 0.043 Uiso 1 1 calc R A .
H6B H 0.1297 0.6568 0.8310 0.043 Uiso 1 1 calc R . .
C7 C 0.0908(3) 0.74501(12) 0.7163(3) 0.0261(6) Uani 1 1 d . A .
C8 C 0.1307(3) 0.80766(12) 0.7625(3) 0.0317(7) Uani 1 1 d . . .
H8 H 0.2321 0.8167 0.8446 0.038 Uiso 1 1 calc R A .
C9 C 0.0260(3) 0.85795(13) 0.6918(3) 0.0311(7) Uani 1 1 d . A .
H9 H 0.0574 0.9010 0.7247 0.037 Uiso 1 1 calc R . .
C10 C -0.1226(3) 0.84655(13) 0.5746(3) 0.0287(6) Uani 1 1 d . . .
C11 C -0.1621(4) 0.78391(15) 0.5245(4) 0.0513(10) Uani 1 1 d . A .
H11 H -0.2625 0.7751 0.4409 0.062 Uiso 1 1 calc R . .
C12 C -0.0563(4) 0.73376(14) 0.5954(4) 0.0501(9) Uani 1 1 d . . .
H12 H -0.0855 0.6908 0.5601 0.060 Uiso 1 1 calc R A .
C13 C -0.2357(3) 0.90218(15) 0.5004(3) 0.0349(7) Uani 1 1 d . A .
H13A H -0.1649 0.9402 0.4934 0.052 Uiso 1 1 calc R . .
H13B H -0.3002 0.8906 0.3877 0.052 Uiso 1 1 calc R . .
N14 N -0.3546(3) 0.91908(10) 0.5968(2) 0.0249(5) Uani 1 1 d . . .
N15 N -0.5246(3) 0.91719(12) 0.5289(3) 0.0360(6) Uani 1 1 d . A .
C16 C -0.5847(3) 0.93925(13) 0.6471(3) 0.0317(7) Uani 1 1 d . . .
H16 H -0.7025 0.9439 0.6363 0.038 Uiso 1 1 calc R A .
N17 N -0.4650(2) 0.95502(9) 0.7865(2) 0.0200(5) Uani 1 1 d . . .
C18 C -0.3226(3) 0.94148(12) 0.7485(3) 0.0220(6) Uani 1 1 d . A .
H18 H -0.2127 0.9470 0.8199 0.026 Uiso 1 1 calc R . .
N1N N 0.1102(3) 0.46670(10) 0.3254(3) 0.0246(5) Uani 1 1 d . . .
O1N O 0.2334(4) 0.50520(19) 0.3625(4) 0.0213(9) Uani 0.512(4) 1 d P A -1
O2N O -0.017(3) 0.4770(8) 0.207(3) 0.020(2) Uani 0.512(4) 1 d P A -1
O3N O 0.1362(4) 0.40916(16) 0.3836(4) 0.0281(11) Uani 0.512(4) 1 d P A -1
O1N' O 0.2565(4) 0.4597(2) 0.3507(4) 0.0269(11) Uani 0.488(4) 1 d P A -2
O2N' O 0.003(3) 0.4600(8) 0.201(3) 0.027(3) Uani 0.488(4) 1 d P A -2
O3N' O 0.0526(4) 0.49180(18) 0.4493(4) 0.0314(12) Uani 0.488(4) 1 d P A -2

loop_
_atom_site_aniso_label
_atom_site_aniso_U_11
_atom_site_aniso_U_22
_atom_site_aniso_U_33
_atom_site_aniso_U_23
_atom_site_aniso_U_13
_atom_site_aniso_U_12
Zn1 0.0164(2) 0.0243(2) 0.0163(2) -0.00034(17) 0.00794(15) 0.00155(18)
N1 0.0281(12) 0.0256(12) 0.0210(11) 0.0033(9) 0.0141(9) 0.0029(10)
C2 0.0294(14) 0.0192(14) 0.0232(14) 0.0011(11) 0.0134(11) 0.0002(12)
N3 0.0277(12) 0.0197(11) 0.0246(12) 0.0029(9) 0.0140(9) 0.0026(10)
N4 0.0260(12) 0.0264(13) 0.0378(14) 0.0057(10) 0.0110(10) -0.0012(10)
C5 0.0225(14) 0.0320(16) 0.0322(15) 0.0094(13) 0.0130(11) 0.0039(12)
C6 0.0380(16) 0.0255(15) 0.0291(15) -0.0042(12) 0.0188(13) 0.0043(13)
C7 0.0288(14) 0.0254(15) 0.0280(14) -0.0064(12) 0.0141(11) 0.0052(12)
C8 0.0280(14) 0.0279(16) 0.0338(16) -0.0094(12) -0.0014(12) 0.0025(13)
C9 0.0327(16) 0.0223(15) 0.0359(16) -0.0070(12) 0.0049(13) 0.0035(13)
C10 0.0293(15) 0.0377(17) 0.0200(14) -0.0075(12) 0.0081(11) 0.0100(13)
C11 0.0315(17) 0.055(2) 0.055(2) -0.0279(17) -0.0109(15) 0.0104(16)
C12 0.0364(17) 0.0332(18) 0.071(2) -0.0257(17) -0.0017(17) 0.0003(15)
C13 0.0346(16) 0.057(2) 0.0168(14) 0.0022(13) 0.0125(12) 0.0183(15)
N14 0.0238(11) 0.0352(13) 0.0168(11) 0.0002(9) 0.0073(9) 0.0080(10)
N15 0.0256(12) 0.0546(17) 0.0265(13) -0.0104(11) 0.0048(10) -0.0036(12)
C16 0.0156(13) 0.0516(19) 0.0279(15) -0.0098(13) 0.0058(11) -0.0066(13)
N17 0.0188(11) 0.0239(12) 0.0194(11) -0.0009(9) 0.0085(8) -0.0027(9)
C18 0.0205(13) 0.0301(15) 0.0163(12) 0.0022(11) 0.0069(10) 0.0037(11)
N1N 0.0232(12) 0.0264(14) 0.0233(12) 0.0047(10) 0.0045(10) -0.0054(10)
O1N 0.0110(17) 0.019(2) 0.032(2) 0.0040(17) 0.0033(14) -0.0022(16)
O2N 0.011(5) 0.032(6) 0.017(3) 0.002(4) 0.002(3) 0.009(4)
O3N 0.025(2) 0.021(2) 0.035(2) 0.0084(16) 0.0034(16) -0.0039(16)
O1N' 0.0062(18) 0.045(3) 0.031(2) -0.012(2) 0.0077(15) 0.0006(19)
O2N' 0.012(4) 0.044(9) 0.023(3) -0.002(6) 0.001(3) 0.013(5)
O3N' 0.020(2) 0.055(3) 0.020(2) -0.0088(18) 0.0078(15) 0.0089(18)

loop_
_atom_type_symbol
_atom_type_description
_atom_type_scat_dispersion_real
_atom_type_scat_dispersion_imag
_atom_type_scat_source
C C 0.0033 0.0016 'International Tables Vol C Tables 4.2.6.8 and 6.1.1.4'
H H 0.0000 0.0000 'International Tables Vol C Tables 4.2.6.8 and 6.1.1.4'
N N 0.0061 0.0033 'International Tables Vol C Tables 4.2.6.8 and 6.1.1.4'
O O 0.0106 0.0060 'International Tables Vol C Tables 4.2.6.8 and 6.1.1.4'
Zn Zn 0.2839 1.4301 'International Tables Vol C Tables 4.2.6.8 and 6.1.1.4'

loop_
_geom_angle_atom_site_label_1
_geom_angle_atom_site_label_2
_geom_angle_atom_site_label_3
_geom_angle
_geom_angle_site_symmetry_1
_geom_angle_site_symmetry_3
N17 Zn1 N17 180.00(9) 4_675 2_546
N17 Zn1 N1 90.18(7) 4_675 3_666
N17 Zn1 N1 89.82(7) 2_546 3_666
N17 Zn1 N1 89.82(7) 4_675 .
N17 Zn1 N1 90.18(7) 2_546 .
N1 Zn1 N1 180.000(1) 3_666 .
N17 Zn1 O1N 82.33(10) 4_675 .
N17 Zn1 O1N 97.67(10) 2_546 .
N1 Zn1 O1N 102.22(12) 3_666 .
N1 Zn1 O1N 77.78(12) . .
N17 Zn1 O1N 97.67(10) 4_675 3_666
N17 Zn1 O1N 82.33(10) 2_546 3_666
N1 Zn1 O1N 77.78(12) 3_666 3_666
N1 Zn1 O1N 102.22(12) . 3_666
O1N Zn1 O1N 180.0 . 3_666
N17 Zn1 O1N' 89.10(12) 4_675 .
N17 Zn1 O1N' 90.90(12) 2_546 .
N1 Zn1 O1N' 77.71(13) 3_666 .
N1 Zn1 O1N' 102.29(13) . .
O1N Zn1 O1N' 25.43(11) . .
O1N Zn1 O1N' 154.57(11) 3_666 .
N17 Zn1 O1N' 90.90(12) 4_675 3_666
N17 Zn1 O1N' 89.10(12) 2_546 3_666
N1 Zn1 O1N' 102.29(13) 3_666 3_666
N1 Zn1 O1N' 77.71(13) . 3_666
O1N Zn1 O1N' 154.57(11) . 3_666
O1N Zn1 O1N' 25.43(11) 3_666 3_666
O1N' Zn1 O1N' 180.0(2) . 3_666
C2 N1 C5 102.4(2) . .
C2 N1 Zn1 127.18(17) . .
C5 N1 Zn1 129.77(17) . .
N3 C2 N1 110.3(2) . .
N3 C2 H2 124.8 . .
N1 C2 H2 124.8 . .
C2 N3 N4 110.1(2) . .
C2 N3 C6 127.8(2) . .
N4 N3 C6 121.7(2) . .
C5 N4 N3 102.2(2) . .
N4 C5 N1 114.9(2) . .
N4 C5 H5 122.5 . .
N1 C5 H5 122.5 . .
N3 C6 C7 113.4(2) . .
N3 C6 H6A 108.9 . .
C7 C6 H6A 108.9 . .
N3 C6 H6B 108.9 . .
C7 C6 H6B 108.9 . .
H6A C6 H6B 107.7 . .
C8 C7 C12 117.9(3) . .
C8 C7 C6 120.3(2) . .
C12 C7 C6 121.8(2) . .
C7 C8 C9 121.1(2) . .
C7 C8 H8 119.4 . .
C9 C8 H8 119.4 . .
C10 C9 C8 120.9(2) . .
C10 C9 H9 119.5 . .
C8 C9 H9 119.5 . .
C9 C10 C11 118.4(3) . .
C9 C10 C13 120.0(2) . .
C11 C10 C13 121.6(2) . .
C10 C11 C12 120.3(3) . .
C10 C11 H11 119.9 . .
C12 C11 H11 119.9 . .
C7 C12 C11 121.3(3) . .
C7 C12 H12 119.4 . .
C11 C12 H12 119.4 . .
N14 C13 C10 112.1(2) . .
N14 C13 H13A 109.2 . .
C10 C13 H13A 109.2 . .
N14 C13 H13B 109.2 . .
C10 C13 H13B 109.2 . .
H13A C13 H13B 107.9 . .
C18 N14 N15 109.7(2) . .
C18 N14 C13 129.2(2) . .
N15 N14 C13 121.0(2) . .
C16 N15 N14 102.6(2) . .
N15 C16 N17 114.6(2) . .
N15 C16 H16 122.7 . .
N17 C16 H16 122.7 . .
C18 N17 C16 102.6(2) . .
C18 N17 Zn1 128.99(16) . 2_556
C16 N17 Zn1 128.07(17) . 2_556
N17 C18 N14 110.5(2) . .
N17 C18 H18 124.8 . .
N14 C18 H18 124.8 . .
O1N' N1N O2N' 129.0(10) . .
O1N' N1N O2N 139.4(10) . .
O1N' N1N O1N 47.0(2) . .
O2N' N1N O1N 130.6(12) . .
O2N N1N O1N 122.1(10) . .
O1N' N1N O3N 76.0(3) . .
O2N' N1N O3N 103.9(9) . .
O2N N1N O3N 118.7(9) . .
O1N N1N O3N 116.8(3) . .
O1N' N1N O3N' 117.0(3) . .
O2N' N1N O3N' 113.6(9) . .
O2N N1N O3N' 99.6(8) . .
O1N N1N O3N' 89.1(3) . .
O3N N1N O3N' 96.6(3) . .
N1N O1N Zn1 136.3(3) . .
N1N O1N' Zn1 141.3(3) . .

loop_
_geom_bond_atom_site_label_1
_geom_bond_atom_site_label_2
_geom_bond_distance
_geom_bond_site_symmetry_2
Zn1 N17 2.1188(19) 4_675
Zn1 N17 2.1188(19) 2_546
Zn1 N1 2.143(2) 3_666
Zn1 N1 2.143(2) .
Zn1 O1N 2.190(3) .
Zn1 O1N 2.190(3) 3_666
Zn1 O1N' 2.223(4) .
Zn1 O1N' 2.223(4) 3_666
N1 C2 1.331(3) .
N1 C5 1.361(3) .
C2 N3 1.325(3) .
C2 H2 0.9500 .
N3 N4 1.364(3) .
N3 C6 1.460(3) .
N4 C5 1.315(3) .
C5 H5 0.9500 .
C6 C7 1.508(3) .
C6 H6A 0.9900 .
C6 H6B 0.9900 .
C7 C8 1.370(3) .
C7 C12 1.379(4) .
C8 C9 1.381(3) .
C8 H8 0.9500 .
C9 C10 1.373(3) .
C9 H9 0.9500 .
C10 C11 1.377(4) .
C10 C13 1.508(4) .
C11 C12 1.385(4) .
C11 H11 0.9500 .
C12 H12 0.9500 .
C13 N14 1.469(3) .
C13 H13A 0.9900 .
C13 H13B 0.9900 .
N14 C18 1.325(3) .
N14 N15 1.360(3) .
N15 C16 1.309(3) .
C16 N17 1.360(3) .
C16 H16 0.9500 .
N17 C18 1.321(3) .
N17 Zn1 2.1188(19) 2_556
C18 H18 0.9500 .
N1N O1N' 1.169(4) .
N1N O2N' 1.19(2) .
N1N O2N 1.26(2) .
N1N O1N 1.259(4) .
N1N O3N 1.286(4) .
N1N O3N' 1.362(4) .
